data_1571951
loop_
_publ_author_name
'Dong, Tao'
'Shen, Qilong'
'Tsui, Gavin Chit'

_publ_section_title
;
 Synthesis and application of well-defined
 [Ph<sub>4</sub>P]<sup>+</sup>[Cu(CF<sub>2</sub>CF<sub>3</sub>)<sub>2</sub>]<sup>-</sup>
 complex as a versatile pentafluoroethylating reagent.
;
_journal_issue 29
_journal_name_full 'Chemical science'
_journal_page_first 11550
_journal_page_last 11556
_journal_paper_doi 10.1039/d4sc02075h
_journal_volume 15
_journal_year 2024
_chemical_formula_sum 'C28 H20 Cu F10 P'
_chemical_formula_weight 640.95
_space_group_crystal_system monoclinic
_space_group_IT_number 15
_space_group_name_Hall '-C 2yc'
_space_group_name_H-M_alt 'C 1 2/c 1'
_atom_sites_solution_hydrogens geom
_audit_block_doi 10.5517/ccdc.csd.cc2j234w
_audit_creation_method SHELXL-2018/3
_audit_update_record
;
2024-01-16 deposited with the CCDC.	2024-06-10 downloaded from the CCDC.
;
_cell_angle_alpha 90
_cell_angle_beta 112.088(6)
_cell_angle_gamma 90
_cell_formula_units_Z 4
_cell_length_a 18.025(4)
_cell_length_b 7.2972(18)
_cell_length_c 22.077(7)
_cell_measurement_reflns_used 330
_cell_measurement_temperature 296(2)
_cell_measurement_theta_max 15
_cell_measurement_theta_min 15
_cell_volume 2690.7(12)
_computing_cell_refinement 'BRUKER D8VENTURE DIFFRACTOMETER'
_computing_data_collection 'BRUKER D8VENTURE DIFFRACTOMETER'
_computing_data_reduction 'BRUKER D8VENTURE DIFFRACTOMETER'
_computing_molecular_graphics 'BRUKER SHELXTL'
_computing_publication_material 'BRUKER SHELXTL'
_computing_structure_refinement 'SHELXL-2018/3 (Sheldrick, 2018)'
_computing_structure_solution 'SHELXT 2014/5 (Sheldrick, 2014)'
_diffrn_ambient_temperature 296(2)
_diffrn_measured_fraction_theta_full 0.998
_diffrn_measured_fraction_theta_max 0.998
_diffrn_measurement_device_type 'BRUKER D8VENTURE DIFFRACTOMETER'
_diffrn_measurement_method 'PHI & OMEGA SCAN'
_diffrn_radiation_type MoK\a
_diffrn_radiation_wavelength 0.71073
_diffrn_reflns_av_R_equivalents 0.0836
_diffrn_reflns_av_unetI/netI 0.0623
_diffrn_reflns_Laue_measured_fraction_full 0.998
_diffrn_reflns_Laue_measured_fraction_max 0.998
_diffrn_reflns_limit_h_max 21
_diffrn_reflns_limit_h_min -21
_diffrn_reflns_limit_k_max 8
_diffrn_reflns_limit_k_min -8
_diffrn_reflns_limit_l_max 26
_diffrn_reflns_limit_l_min -26
_diffrn_reflns_number 15426
_diffrn_reflns_point_group_measured_fraction_full 0.998
_diffrn_reflns_point_group_measured_fraction_max 0.998
_diffrn_reflns_theta_full 25.242
_diffrn_reflns_theta_max 25.250
_diffrn_reflns_theta_min 2.439
_exptl_absorpt_coefficient_mu 0.957
_exptl_absorpt_correction_T_max 0.7456
_exptl_absorpt_correction_T_min 0.6265
_exptl_absorpt_correction_type multi-scan
_exptl_crystal_colour colourless
_exptl_crystal_density_diffrn 1.582
_exptl_crystal_description block
_exptl_crystal_F_000 1288
_exptl_crystal_size_max 0.400
_exptl_crystal_size_mid 0.300
_exptl_crystal_size_min 0.200
_refine_diff_density_max 0.724
_refine_diff_density_min -0.583
_refine_diff_density_rms 0.099
_refine_ls_extinction_method none
_refine_ls_goodness_of_fit_ref 1.069
_refine_ls_hydrogen_treatment constr
_refine_ls_matrix_type full
_refine_ls_number_parameters 202
_refine_ls_number_reflns 2432
_refine_ls_number_restraints 26
_refine_ls_restrained_S_all 1.067
_refine_ls_R_factor_all 0.1435
_refine_ls_R_factor_gt 0.0898
_refine_ls_shift/su_max 0.000
_refine_ls_shift/su_mean 0.000
_refine_ls_structure_factor_coef Fsqd
_refine_ls_weighting_details 'w=1/[\s^2^(Fo^2^)+(0.1593P)^2^+5.5800P] where P=(Fo^2^+2Fc^2^)/3'
_refine_ls_weighting_scheme calc
_refine_ls_wR_factor_gt 0.2473
_refine_ls_wR_factor_ref 0.2839
_reflns_Friedel_coverage 0.000
_reflns_number_gt 1483
_reflns_number_total 2432
_reflns_threshold_expression 'I > 2\s(I)'
_cod_data_source_file d4sc02075h2.cif
_cod_data_source_block DOT(SMALL)1137
_cod_depositor_comments 'Adding full bibliography for 1571951.cif.'
_cod_original_cell_volume 2690.8(13)
_cod_original_sg_symbol_H-M 'C 2/c'
_cod_database_code 1571951
_shelx_shelxl_version_number 2018/3
_shelx_space_group_comment
;
The symmetry employed for this shelxl refinement is uniquely defined
by the following loop, which should always be used as a source of
symmetry information in preference to the above space-group names.
They are only intended as comments.
;
_shelx_estimated_absorpt_t_min 0.701
_shelx_estimated_absorpt_t_max 0.832

loop_
_space_group_symop_operation_xyz
'x, y, z'
'-x, y, -z+1/2'
'x+1/2, y+1/2, z'
'-x+1/2, y+1/2, -z+1/2'
'-x, -y, -z'
'x, -y, z-1/2'
'-x+1/2, -y+1/2, -z'
'x+1/2, -y+1/2, z-1/2'

loop_
_atom_site_label
_atom_site_type_symbol
_atom_site_fract_x
_atom_site_fract_y
_atom_site_fract_z
_atom_site_U_iso_or_equiv
_atom_site_adp_type
_atom_site_occupancy
_atom_site_site_symmetry_order
_atom_site_calc_flag
_atom_site_refinement_flags_posn
_atom_site_refinement_flags_adp
_atom_site_refinement_flags_occupancy
_atom_site_disorder_assembly
_atom_site_disorder_group
Cu1 Cu 0.750000 0.750000 1.000000 0.1363(10) Uani 1 2 d S . P . .
P1 P 0.500000 0.8157(3) 0.750000 0.0384(6) Uani 1 2 d S T P . .
C1 C 0.5855(3) 0.9620(8) 0.7663(3) 0.0444(14) Uani 1 1 d . . . . .
C2 C 0.6517(3) 0.9469(9) 0.8239(3) 0.0567(16) Uani 1 1 d . . . . .
H2A H 0.653194 0.860070 0.855149 0.068 Uiso 1 1 calc R U . . .
C3 C 0.7167(4) 1.0654(11) 0.8340(4) 0.075(2) Uani 1 1 d . . . . .
H3A H 0.762028 1.057227 0.872238 0.090 Uiso 1 1 calc R U . . .
C4 C 0.7129(4) 1.1937(11) 0.7872(4) 0.078(2) Uani 1 1 d . . . . .
H4A H 0.755670 1.273209 0.794268 0.093 Uiso 1 1 calc R U . . .
C5 C 0.6469(4) 1.2052(9) 0.7305(4) 0.073(2) Uani 1 1 d . . . . .
H5A H 0.645400 1.291207 0.698986 0.087 Uiso 1 1 calc R U . . .
C6 C 0.5836(4) 1.0920(9) 0.7199(3) 0.0604(17) Uani 1 1 d . . . . .
H6A H 0.538696 1.101554 0.681428 0.072 Uiso 1 1 calc R U . . .
C7 C 0.4888(3) 0.6685(8) 0.6823(3) 0.0422(13) Uani 1 1 d . . . . .
C8 C 0.5390(3) 0.6772(9) 0.6482(3) 0.0493(14) Uani 1 1 d . . . . .
H8A H 0.579115 0.765608 0.659210 0.059 Uiso 1 1 calc R U . . .
C9 C 0.5305(4) 0.5582(10) 0.5989(3) 0.0647(18) Uani 1 1 d . . . . .
H9A H 0.564948 0.564623 0.576409 0.078 Uiso 1 1 calc R U . . .
C10 C 0.4704(5) 0.4265(9) 0.5819(3) 0.0649(18) Uani 1 1 d . . . . .
H10A H 0.464472 0.345118 0.548031 0.078 Uiso 1 1 calc R U . . .
C11 C 0.4203(4) 0.4169(9) 0.6149(3) 0.0655(18) Uani 1 1 d . . . . .
H11A H 0.379439 0.330243 0.603053 0.079 Uiso 1 1 calc R U . . .
C12 C 0.4298(3) 0.5350(9) 0.6659(3) 0.0538(15) Uani 1 1 d . . . . .
H12A H 0.396606 0.525253 0.689392 0.065 Uiso 1 1 calc R U . . .
C13 C 0.8109(10) 0.664(2) 0.9508(9) 0.071(7) Uani 0.46(3) 1 d D U P A 1
C14 C 0.8613(12) 0.494(3) 0.9807(10) 0.092(8) Uani 0.46(3) 1 d D U P A 1
C13' C 0.869(2) 0.629(6) 0.986(2) 0.203(16) Uani 0.54(3) 1 d D U P A 3
C14' C 0.796(2) 0.510(6) 0.9505(19) 0.196(15) Uani 0.54(3) 1 d D U P A 3
F1 F 0.7690(3) 0.5817(10) 0.8860(2) 0.126(2) Uani 1 1 d . . . . .
F2 F 0.8776(4) 0.7677(8) 0.9532(4) 0.148(3) Uani 1 1 d . . . . .
F3 F 0.7987(5) 0.3587(9) 0.9761(4) 0.160(3) Uani 1 1 d . . . . .
F4 F 0.8988(5) 0.4361(10) 0.9422(4) 0.167(3) Uani 1 1 d . . . . .
F5 F 0.9072(3) 0.5409(9) 1.0436(2) 0.121(2) Uani 1 1 d . . . . .

loop_
_atom_site_aniso_label
_atom_site_aniso_U_11
_atom_site_aniso_U_22
_atom_site_aniso_U_33
_atom_site_aniso_U_23
_atom_site_aniso_U_13
_atom_site_aniso_U_12
Cu1 0.1420(17) 0.159(2) 0.1484(18) 0.0155(14) 0.1010(14) 0.0779(14)
P1 0.0407(10) 0.0377(11) 0.0380(11) 0.000 0.0161(8) 0.000
C1 0.044(3) 0.039(3) 0.052(3) -0.002(3) 0.021(3) -0.001(2)
C2 0.051(3) 0.059(4) 0.057(4) 0.004(3) 0.017(3) -0.006(3)
C3 0.051(4) 0.075(5) 0.085(5) -0.011(4) 0.009(3) -0.008(4)
C4 0.058(4) 0.059(5) 0.120(7) -0.008(5) 0.038(4) -0.019(4)
C5 0.074(5) 0.050(4) 0.097(6) 0.014(4) 0.036(4) -0.012(4)
C6 0.060(4) 0.056(4) 0.062(4) 0.012(3) 0.020(3) -0.009(3)
C7 0.044(3) 0.040(3) 0.041(3) 0.003(2) 0.014(2) 0.001(2)
C8 0.053(3) 0.049(3) 0.048(3) -0.002(3) 0.021(3) 0.003(3)
C9 0.084(5) 0.068(5) 0.056(4) -0.001(3) 0.043(4) 0.006(4)
C10 0.097(5) 0.054(4) 0.043(3) -0.014(3) 0.026(3) 0.004(4)
C11 0.074(4) 0.050(4) 0.066(4) -0.012(3) 0.019(4) -0.012(3)
C12 0.058(4) 0.057(4) 0.051(4) -0.011(3) 0.026(3) -0.009(3)
C13 0.069(9) 0.077(10) 0.081(10) -0.008(7) 0.043(7) 0.003(7)
C14 0.091(11) 0.090(11) 0.101(11) -0.017(8) 0.040(8) 0.013(8)
C13' 0.211(19) 0.197(19) 0.196(18) 0.006(10) 0.068(11) 0.001(10)
C14' 0.200(17) 0.187(18) 0.194(17) 0.017(10) 0.067(11) 0.005(10)
F1 0.104(4) 0.192(6) 0.062(3) -0.003(3) 0.009(2) 0.032(4)
F2 0.193(6) 0.086(4) 0.235(8) -0.006(4) 0.160(6) -0.045(4)
F3 0.208(7) 0.072(4) 0.229(8) 0.019(4) 0.117(6) -0.027(4)
F4 0.188(6) 0.180(7) 0.167(6) -0.018(5) 0.106(5) 0.093(5)
F5 0.110(4) 0.156(5) 0.070(3) 0.002(3) 0.003(3) 0.036(4)

loop_
_atom_type_symbol
_atom_type_description
_atom_type_scat_dispersion_real
_atom_type_scat_dispersion_imag
_atom_type_scat_source
C C 0.0033 0.0016 'International Tables Vol C Tables 4.2.6.8 and 6.1.1.4'
H H 0.0000 0.0000 'International Tables Vol C Tables 4.2.6.8 and 6.1.1.4'
Cu Cu 0.3201 1.2651 'International Tables Vol C Tables 4.2.6.8 and 6.1.1.4'
F F 0.0171 0.0103 'International Tables Vol C Tables 4.2.6.8 and 6.1.1.4'
P P 0.1023 0.0942 'International Tables Vol C Tables 4.2.6.8 and 6.1.1.4'

loop_
_geom_angle_atom_site_label_1
_geom_angle_atom_site_label_2
_geom_angle_atom_site_label_3
_geom_angle
_geom_angle_site_symmetry_1
_geom_angle_site_symmetry_3
_geom_angle_publ_flag
C13 Cu1 C13 179.999(11) . 7_667 ?
C13 Cu1 C14' 151.1(10) . 7_667 ?
C13 Cu1 C14' 28.9(10) 7_667 7_667 ?
C14' Cu1 C14' 179.999(19) . 7_667 ?
C13 Cu1 C13' 154.9(10) . 7_667 ?
C13 Cu1 C13' 25.1(10) 7_667 7_667 ?
C14' Cu1 C13' 37.0(5) . . ?
C14' Cu1 C13' 143.0(5) 7_667 . ?
C13' Cu1 C13' 180.000(18) 7_667 . ?
C7 P1 C7 106.2(4) . 2_656 ?
C7 P1 C1 111.8(2) . 2_656 ?
C7 P1 C1 110.1(2) 2_656 2_656 ?
C7 P1 C1 110.1(2) . . ?
C7 P1 C1 111.8(2) 2_656 . ?
C1 P1 C1 107.1(4) 2_656 . ?
C2 C1 C6 120.4(5) . . ?
C2 C1 P1 121.1(4) . . ?
C6 C1 P1 118.5(4) . . ?
C1 C2 C3 118.5(6) . . ?
C1 C2 H2A 120.7 . . ?
C3 C2 H2A 120.7 . . ?
C4 C3 C2 119.7(7) . . ?
C4 C3 H3A 120.1 . . ?
C2 C3 H3A 120.1 . . ?
C5 C4 C3 120.6(6) . . ?
C5 C4 H4A 119.7 . . ?
C3 C4 H4A 119.7 . . ?
C6 C5 C4 120.4(7) . . ?
C6 C5 H5A 119.8 . . ?
C4 C5 H5A 119.8 . . ?
C5 C6 C1 120.3(6) . . ?
C5 C6 H6A 119.9 . . ?
C1 C6 H6A 119.9 . . ?
C8 C7 C12 119.1(5) . . ?
C8 C7 P1 122.5(4) . . ?
C12 C7 P1 118.3(4) . . ?
C9 C8 C7 120.6(6) . . ?
C9 C8 H8A 119.7 . . ?
C7 C8 H8A 119.7 . . ?
C8 C9 C10 120.0(6) . . ?
C8 C9 H9A 120.0 . . ?
C10 C9 H9A 120.0 . . ?
C11 C10 C9 120.0(6) . . ?
C11 C10 H10A 120.0 . . ?
C9 C10 H10A 120.0 . . ?
C10 C11 C12 120.1(6) . . ?
C10 C11 H11A 119.9 . . ?
C12 C11 H11A 119.9 . . ?
C11 C12 C7 120.1(6) . . ?
C11 C12 H12A 120.0 . . ?
C7 C12 H12A 120.0 . . ?
F2 C13 F1 112.0(12) . . ?
F2 C13 C14 93.4(14) . . ?
F1 C13 C14 95.4(13) . . ?
F2 C13 Cu1 117.8(11) . . ?
F1 C13 Cu1 119.4(10) . . ?
C14 C13 Cu1 113.2(12) . . ?
F4 C14 F5 117.8(15) . . ?
F4 C14 F3 107.3(15) . . ?
F5 C14 F3 113.1(15) . . ?
F4 C14 C13 110.0(14) . . ?
F5 C14 C13 105.9(15) . . ?
F3 C14 C13 101.5(14) . . ?
F5 C13' F2 141(3) . . ?
F5 C13' C14' 105(3) . . ?
F2 C13' C14' 115(4) . . ?
F5 C13' Cu1 103(2) . . ?
F2 C13' Cu1 95(2) . . ?
C14' C13' Cu1 69(2) . . ?
F1 C14' F3 137(3) . . ?
F1 C14' C13' 102(3) . . ?
F3 C14' C13' 113(4) . . ?
F1 C14' F4 89(2) . . ?
F3 C14' F4 85(2) . . ?
C13' C14' F4 63(2) . . ?
F1 C14' Cu1 98(2) . . ?
F3 C14' Cu1 114(2) . . ?
C13' C14' Cu1 74(2) . . ?
F4 C14' Cu1 137.3(18) . . ?

loop_
_geom_bond_atom_site_label_1
_geom_bond_atom_site_label_2
_geom_bond_distance
_geom_bond_site_symmetry_2
_geom_bond_publ_flag
Cu1 C13 1.918(15) . ?
Cu1 C13 1.918(15) 7_667 ?
Cu1 C14' 2.37(4) . ?
Cu1 C14' 2.37(4) 7_667 ?
Cu1 C13' 2.44(4) 7_667 ?
Cu1 C13' 2.44(4) . ?
P1 C7 1.789(6) . ?
P1 C7 1.789(6) 2_656 ?
P1 C1 1.796(6) 2_656 ?
P1 C1 1.796(6) . ?
C1 C2 1.382(8) . ?
C1 C6 1.387(8) . ?
C2 C3 1.404(9) . ?
C2 H2A 0.9300 . ?
C3 C4 1.377(11) . ?
C3 H3A 0.9300 . ?
C4 C5 1.368(10) . ?
C4 H4A 0.9300 . ?
C5 C6 1.356(9) . ?
C5 H5A 0.9300 . ?
C6 H6A 0.9300 . ?
C7 C8 1.379(8) . ?
C7 C12 1.387(8) . ?
C8 C9 1.356(9) . ?
C8 H8A 0.9300 . ?
C9 C10 1.390(10) . ?
C9 H9A 0.9300 . ?
C10 C11 1.359(10) . ?
C10 H10A 0.9300 . ?
C11 C12 1.376(9) . ?
C11 H11A 0.9300 . ?
C12 H12A 0.9300 . ?
C13 F2 1.404(18) . ?
C13 F1 1.472(19) . ?
C13 C14 1.529(10) . ?
C14 F4 1.34(2) . ?
C14 F5 1.36(2) . ?
C14 F3 1.48(2) . ?
C13' F5 1.35(5) . ?
C13' F2 1.29(5) . ?
C13' C14' 1.526(10) . ?
C14' F1 1.42(4) . ?
C14' F3 1.23(4) . ?
C14' F4 2.01(4) . ?
